data_2225859
loop_
_publ_author_name
'Shah, Tariq Saeed'
'Siddiqui, Waseeq Ahmad'
'Tahir, M. Nawaz'
'Hussain, Ghulam'

_publ_section_title
;
 <i>N</i>-(3-Chlorophenyl)-1,2-benzisothiazol-3-amine 1,1-dioxide
;
_journal_coeditor_code HB5389
_journal_issue 5
_journal_name_full 'Acta Crystallographica Section E'
_journal_page_first o1220
_journal_paper_doi 10.1107/S1600536810015163
_journal_volume 66
_journal_year 2010
_chemical_formula_iupac 'C13 H9 Cl N2 O2 S'
_chemical_formula_moiety 'C13 H9 Cl N2 O2 S'
_chemical_formula_sum 'C13 H9 Cl N2 O2 S'
_chemical_formula_weight 292.73
_chemical_name_systematic
;
<i>N</i>-(3-Chlorophenyl)-1,2-benzisothiazol-3-amine 1,1-dioxide
;
_space_group_IT_number 2
_symmetry_cell_setting triclinic
_symmetry_space_group_name_Hall '-P 1'
_symmetry_space_group_name_H-M 'P -1'
_atom_sites_solution_hydrogens geom
_atom_sites_solution_primary direct
_atom_sites_solution_secondary difmap
_audit_creation_method SHELXL-97
_cell_angle_alpha 96.178(6)
_cell_angle_beta 98.840(5)
_cell_angle_gamma 97.574(5)
_cell_formula_units_Z 2
_cell_length_a 7.2223(10)
_cell_length_b 7.9138(12)
_cell_length_c 11.2175(17)
_cell_measurement_reflns_used 1244
_cell_measurement_temperature 296(2)
_cell_measurement_theta_max 27.09
_cell_measurement_theta_min 2.62
_cell_volume 622.63(16)
_computing_cell_refinement 'SAINT (Bruker, 2007)'
_computing_data_collection 'APEX2 (Bruker, 2007)'
_computing_data_reduction 'SAINT (Bruker, 2007)'
_computing_molecular_graphics 'ORTEP-3 for Windows (Farrugia, 1997) and PLATON (Spek, 2009)'
_computing_publication_material
;
WinGX (Farrugia, 1999) and PLATON (Spek, 2009)
;
_computing_structure_refinement 'SHELXL97 (Sheldrick, 2008)'
_computing_structure_solution 'SHELXS97 (Sheldrick, 2008)'
_diffrn_ambient_temperature 296(2)
_diffrn_detector_area_resol_mean 7.60
_diffrn_measured_fraction_theta_full 0.984
_diffrn_measured_fraction_theta_max 0.980
_diffrn_measurement_device_type 'Bruker Kappa APEXII CCD'
_diffrn_measurement_method \w
_diffrn_radiation_monochromator graphite
_diffrn_radiation_source 'fine-focus sealed tube'
_diffrn_radiation_type MoK\a
_diffrn_radiation_wavelength 0.71073
_diffrn_reflns_av_R_equivalents 0.0875
_diffrn_reflns_av_sigmaI/netI 0.1214
_diffrn_reflns_limit_h_max 9
_diffrn_reflns_limit_h_min -8
_diffrn_reflns_limit_k_max 10
_diffrn_reflns_limit_k_min -10
_diffrn_reflns_limit_l_max 14
_diffrn_reflns_limit_l_min -14
_diffrn_reflns_number 10481
_diffrn_reflns_theta_full 25.00
_diffrn_reflns_theta_max 27.09
_diffrn_reflns_theta_min 2.62
_diffrn_standards_number 0
_exptl_absorpt_coefficient_mu 0.472
_exptl_absorpt_correction_T_max 0.962
_exptl_absorpt_correction_T_min 0.947
_exptl_absorpt_correction_type multi-scan
_exptl_absorpt_process_details '(SADABS; Bruker, 2005)'
_exptl_crystal_colour colourless
_exptl_crystal_density_diffrn 1.561
_exptl_crystal_density_method 'not measured'
_exptl_crystal_description needle
_exptl_crystal_F_000 300
_exptl_crystal_size_max 0.28
_exptl_crystal_size_mid 0.10
_exptl_crystal_size_min 0.08
_refine_diff_density_max 0.247
_refine_diff_density_min -0.259
_refine_ls_goodness_of_fit_ref 0.983
_refine_ls_hydrogen_treatment constr
_refine_ls_matrix_type full
_refine_ls_number_parameters 172
_refine_ls_number_reflns 2700
_refine_ls_number_restraints 0
_refine_ls_restrained_S_all 0.983
_refine_ls_R_factor_all 0.1585
_refine_ls_R_factor_gt 0.0560
_refine_ls_shift/su_max 0.000
_refine_ls_shift/su_mean 0.000
_refine_ls_structure_factor_coef Fsqd
_refine_ls_weighting_details 'calc w=1/[\s^2^(Fo^2^)+(0.0363P)^2^] where P=(Fo^2^+2Fc^2^)/3'
_refine_ls_weighting_scheme calc
_refine_ls_wR_factor_gt 0.0889
_refine_ls_wR_factor_ref 0.1147
_reflns_number_gt 1244
_reflns_number_total 2700
_reflns_threshold_expression I>2\s(I)
_cod_data_source_file hb5389.cif
_cod_data_source_block I
_cod_database_code 2225859
_cod_database_fobs_code 2225859

loop_
_symmetry_equiv_pos_site_id
_symmetry_equiv_pos_as_xyz
1 x,y,z
2 -x,-y,-z

loop_
_atom_site_type_symbol
_atom_site_label
_atom_site_fract_x
_atom_site_fract_y
_atom_site_fract_z
_atom_site_U_iso_or_equiv
_atom_site_adp_type
_atom_site_calc_flag
_atom_site_refinement_flags
_atom_site_occupancy
_atom_site_disorder_assembly
_atom_site_disorder_group
C C1 1.1663(5) 0.2836(4) 0.4969(3) 0.0380(9) Uani d . 1 . .
C C2 1.2431(5) 0.3741(5) 0.6082(3) 0.0512(11) Uani d . 1 . .
H H2 1.3719 0.4162 0.6278 0.061 Uiso calc R 1 . .
C C3 1.1225(6) 0.4010(5) 0.6905(3) 0.0566(12) Uani d . 1 . .
H H3 1.1705 0.4625 0.7668 0.068 Uiso calc R 1 . .
C C4 0.9329(6) 0.3379(5) 0.6609(4) 0.0557(11) Uani d . 1 . .
H H4 0.8542 0.3572 0.7177 0.067 Uiso calc R 1 . .
C C5 0.8563(5) 0.2460(5) 0.5481(3) 0.0466(10) Uani d . 1 . .
H H5 0.7275 0.2038 0.5289 0.056 Uiso calc R 1 . .
C C6 0.9745(5) 0.2185(4) 0.4651(3) 0.0352(9) Uani d . 1 . .
C C7 0.9368(5) 0.1246(4) 0.3407(3) 0.0374(9) Uani d . 1 . .
C C8 0.6944(4) -0.0592(4) 0.1789(3) 0.0361(9) Uani d . 1 . .
C C9 0.5043(5) -0.1312(5) 0.1558(3) 0.0426(10) Uani d . 1 . .
H H9 0.4257 -0.1074 0.2119 0.051 Uiso calc R 1 . .
C C10 0.4338(5) -0.2380(5) 0.0491(3) 0.0415(10) Uani d . 1 . .
C C11 0.5448(5) -0.2769(5) -0.0357(3) 0.0482(10) Uani d . 1 . .
H H11 0.4944 -0.3497 -0.1073 0.058 Uiso calc R 1 . .
C C12 0.7330(5) -0.2050(5) -0.0116(3) 0.0485(11) Uani d . 1 . .
H H12 0.8109 -0.2302 -0.0677 0.058 Uiso calc R 1 . .
C C13 0.8080(5) -0.0967(5) 0.0939(3) 0.0457(10) Uani d . 1 . .
H H13 0.9353 -0.0485 0.1081 0.055 Uiso calc R 1 . .
Cl Cl1 0.19425(13) -0.32624(14) 0.02129(9) 0.0658(4) Uani d . 1 . .
N N1 0.7608(4) 0.0472(4) 0.2912(3) 0.0417(8) Uani d . 1 . .
H H1 0.6751 0.0650 0.3345 0.050 Uiso calc R 1 . .
N N2 1.0821(4) 0.1190(4) 0.2841(3) 0.0428(8) Uani d . 1 . .
O O1 1.4055(3) 0.1090(3) 0.4010(2) 0.0619(8) Uani d . 1 . .
O O2 1.3450(4) 0.3710(3) 0.3184(2) 0.0645(8) Uani d . 1 . .
S S1 1.27387(13) 0.22471(14) 0.37119(9) 0.0481(3) Uani d . 1 . .

loop_
_atom_site_aniso_label
_atom_site_aniso_U_11
_atom_site_aniso_U_22
_atom_site_aniso_U_33
_atom_site_aniso_U_12
_atom_site_aniso_U_13
_atom_site_aniso_U_23
C1 0.029(2) 0.039(2) 0.041(2) -0.0055(17) 0.0023(17) 0.0026(19)
C2 0.044(2) 0.052(3) 0.047(3) -0.011(2) -0.003(2) -0.001(2)
C3 0.062(3) 0.062(3) 0.039(3) -0.004(2) 0.002(2) -0.002(2)
C4 0.056(3) 0.063(3) 0.045(3) -0.001(2) 0.013(2) -0.001(2)
C5 0.036(2) 0.059(3) 0.041(2) -0.0003(19) 0.0038(19) 0.002(2)
C6 0.033(2) 0.039(2) 0.033(2) 0.0038(17) 0.0032(17) 0.0035(19)
C7 0.028(2) 0.037(2) 0.043(2) -0.0002(17) 0.0007(17) 0.0000(19)
C8 0.028(2) 0.040(2) 0.036(2) 0.0022(17) 0.0018(17) -0.0021(19)
C9 0.030(2) 0.048(3) 0.047(3) -0.0001(18) 0.0107(18) -0.005(2)
C10 0.027(2) 0.042(3) 0.049(3) -0.0019(17) 0.0015(18) -0.005(2)
C11 0.040(2) 0.054(3) 0.044(2) -0.0013(19) 0.0037(19) -0.010(2)
C12 0.036(2) 0.064(3) 0.042(2) 0.002(2) 0.0083(19) -0.007(2)
C13 0.024(2) 0.065(3) 0.044(2) 0.0020(18) 0.0045(18) 0.001(2)
Cl1 0.0325(6) 0.0807(9) 0.0706(8) -0.0122(5) 0.0055(5) -0.0205(6)
N1 0.0249(16) 0.054(2) 0.0411(19) -0.0042(14) 0.0069(14) -0.0036(16)
N2 0.0248(16) 0.057(2) 0.0421(19) -0.0024(14) 0.0065(14) -0.0062(16)
O1 0.0289(15) 0.077(2) 0.073(2) 0.0088(14) 0.0005(13) -0.0092(17)
O2 0.0539(18) 0.070(2) 0.0632(19) -0.0227(15) 0.0210(15) 0.0020(16)
S1 0.0261(5) 0.0609(8) 0.0494(7) -0.0073(5) 0.0045(5) -0.0087(6)

loop_
_atom_type_symbol
_atom_type_description
_atom_type_scat_dispersion_real
_atom_type_scat_dispersion_imag
_atom_type_scat_source
C C 0.0033 0.0016 'International Tables Vol C Tables 4.2.6.8 and 6.1.1.4'
H H 0.0000 0.0000 'International Tables Vol C Tables 4.2.6.8 and 6.1.1.4'
N N 0.0061 0.0033 'International Tables Vol C Tables 4.2.6.8 and 6.1.1.4'
O O 0.0106 0.0060 'International Tables Vol C Tables 4.2.6.8 and 6.1.1.4'
S S 0.1246 0.1234 'International Tables Vol C Tables 4.2.6.8 and 6.1.1.4'
Cl Cl 0.1484 0.1585 'International Tables Vol C Tables 4.2.6.8 and 6.1.1.4'

loop_
_geom_angle_atom_site_label_1
_geom_angle_atom_site_label_2
_geom_angle_atom_site_label_3
_geom_angle_site_symmetry_1
_geom_angle_site_symmetry_3
_geom_angle
_geom_angle_publ_flag
C2 C1 C6 . . 122.5(3) ?
C2 C1 S1 . . 130.4(3) ?
C6 C1 S1 . . 107.1(3) ?
C1 C2 C3 . . 117.7(4) ?
C1 C2 H2 . . 121.2 ?
C3 C2 H2 . . 121.2 ?
C4 C3 C2 . . 120.7(4) ?
C4 C3 H3 . . 119.6 ?
C2 C3 H3 . . 119.6 ?
C3 C4 C5 . . 121.3(4) ?
C3 C4 H4 . . 119.4 ?
C5 C4 H4 . . 119.4 ?
C6 C5 C4 . . 118.7(4) ?
C6 C5 H5 . . 120.7 ?
C4 C5 H5 . . 120.7 ?
C5 C6 C1 . . 119.2(3) ?
C5 C6 C7 . . 131.3(3) ?
C1 C6 C7 . . 109.5(3) ?
N2 C7 N1 . . 122.9(3) ?
N2 C7 C6 . . 116.9(3) ?
N1 C7 C6 . . 120.2(3) ?
C13 C8 C9 . . 119.3(3) ?
C13 C8 N1 . . 123.8(3) ?
C9 C8 N1 . . 116.9(3) ?
C10 C9 C8 . . 119.1(3) ?
C10 C9 H9 . . 120.4 ?
C8 C9 H9 . . 120.4 ?
C11 C10 C9 . . 122.3(3) ?
C11 C10 Cl1 . . 119.2(3) ?
C9 C10 Cl1 . . 118.5(3) ?
C10 C11 C12 . . 118.0(3) ?
C10 C11 H11 . . 121.0 ?
C12 C11 H11 . . 121.0 ?
C13 C12 C11 . . 121.3(3) ?
C13 C12 H12 . . 119.3 ?
C11 C12 H12 . . 119.3 ?
C12 C13 C8 . . 120.0(3) ?
C12 C13 H13 . . 120.0 ?
C8 C13 H13 . . 120.0 ?
C7 N1 C8 . . 130.1(3) ?
C7 N1 H1 . . 115.0 ?
C8 N1 H1 . . 115.0 ?
C7 N2 S1 . . 109.9(2) ?
O2 S1 O1 . . 115.88(17) ?
O2 S1 N2 . . 110.41(16) ?
O1 S1 N2 . . 109.76(16) ?
O2 S1 C1 . . 111.86(17) ?
O1 S1 C1 . . 110.64(17) ?
N2 S1 C1 . . 96.63(15) ?

loop_
_geom_bond_atom_site_label_1
_geom_bond_atom_site_label_2
_geom_bond_site_symmetry_2
_geom_bond_distance
_geom_bond_publ_flag
C1 C2 . 1.367(5) ?
C1 C6 . 1.390(4) ?
C1 S1 . 1.760(4) ?
C2 C3 . 1.382(5) ?
C2 H2 . 0.9300 ?
C3 C4 . 1.371(5) ?
C3 H3 . 0.9300 ?
C4 C5 . 1.384(5) ?
C4 H4 . 0.9300 ?
C5 C6 . 1.376(4) ?
C5 H5 . 0.9300 ?
C6 C7 . 1.477(5) ?
C7 N2 . 1.310(4) ?
C7 N1 . 1.343(4) ?
C8 C13 . 1.384(4) ?
C8 C9 . 1.389(4) ?
C8 N1 . 1.417(4) ?
C9 C10 . 1.374(5) ?
C9 H9 . 0.9300 ?
C10 C11 . 1.370(5) ?
C10 Cl1 . 1.746(3) ?
C11 C12 . 1.376(4) ?
C11 H11 . 0.9300 ?
C12 C13 . 1.375(5) ?
C12 H12 . 0.9300 ?
C13 H13 . 0.9300 ?
N1 H1 . 0.8600 ?
N2 S1 . 1.635(3) ?
O1 S1 . 1.432(3) ?
O2 S1 . 1.428(3) ?

loop_
_geom_hbond_atom_site_label_D
_geom_hbond_atom_site_label_H
_geom_hbond_atom_site_label_A
_geom_hbond_site_symmetry_A
_geom_hbond_distance_DH
_geom_hbond_distance_HA
_geom_hbond_distance_DA
_geom_hbond_angle_DHA
_geom_hbond_publ_flag
C13 H13 N2 . 0.93 2.28 2.901(5) 124 yes
N1 H1 O1 1_455 0.86 2.24 3.084(4) 165 yes
C5 H5 O1 1_455 0.93 2.51 3.396(4) 159 yes
C2 H2 O2 2_866 0.93 2.42 3.302(4) 158 yes

loop_
_geom_torsion_atom_site_label_1
_geom_torsion_atom_site_label_2
_geom_torsion_atom_site_label_3
_geom_torsion_atom_site_label_4
_geom_torsion_site_symmetry_1
_geom_torsion_site_symmetry_2
_geom_torsion_site_symmetry_3
_geom_torsion_site_symmetry_4
_geom_torsion
_geom_torsion_publ_flag
C6 C1 C2 C3 . . . . -0.3(6) ?
S1 C1 C2 C3 . . . . -179.8(3) ?
C1 C2 C3 C4 . . . . 0.3(6) ?
C2 C3 C4 C5 . . . . -0.1(6) ?
C3 C4 C5 C6 . . . . 0.0(6) ?
C4 C5 C6 C1 . . . . -0.1(5) ?
C4 C5 C6 C7 . . . . 178.8(4) ?
C2 C1 C6 C5 . . . . 0.2(6) ?
S1 C1 C6 C5 . . . . 179.8(3) ?
C2 C1 C6 C7 . . . . -178.9(3) ?
S1 C1 C6 C7 . . . . 0.8(4) ?
C5 C6 C7 N2 . . . . -179.1(4) ?
C1 C6 C7 N2 . . . . -0.1(4) ?
C5 C6 C7 N1 . . . . -0.2(6) ?
C1 C6 C7 N1 . . . . 178.7(3) ?
C13 C8 C9 C10 . . . . 0.1(5) ?
N1 C8 C9 C10 . . . . -178.8(3) ?
C8 C9 C10 C11 . . . . 0.2(6) ?
C8 C9 C10 Cl1 . . . . -179.6(3) ?
C9 C10 C11 C12 . . . . -0.1(6) ?
Cl1 C10 C11 C12 . . . . 179.7(3) ?
C10 C11 C12 C13 . . . . -0.3(6) ?
C11 C12 C13 C8 . . . . 0.6(6) ?
C9 C8 C13 C12 . . . . -0.5(5) ?
N1 C8 C13 C12 . . . . 178.3(3) ?
N2 C7 N1 C8 . . . . 4.0(6) ?
C6 C7 N1 C8 . . . . -174.8(3) ?
C13 C8 N1 C7 . . . . -3.2(6) ?
C9 C8 N1 C7 . . . . 175.6(3) ?
N1 C7 N2 S1 . . . . -179.4(3) ?
C6 C7 N2 S1 . . . . -0.6(4) ?
C7 N2 S1 O2 . . . . -115.4(3) ?
C7 N2 S1 O1 . . . . 115.7(3) ?
C7 N2 S1 C1 . . . . 0.9(3) ?
C2 C1 S1 O2 . . . . -66.3(4) ?
C6 C1 S1 O2 . . . . 114.1(3) ?
C2 C1 S1 O1 . . . . 64.5(4) ?
C6 C1 S1 O1 . . . . -115.0(3) ?
C2 C1 S1 N2 . . . . 178.6(4) ?
C6 C1 S1 N2 . . . . -1.0(3) ?

loop_
_cod_related_entry_id
_cod_related_entry_database
_cod_related_entry_code
1 ChemSpider 641261
